data_4306142
loop_
_publ_author_name
'Nail M. Shavaleev'
'Rosario Scopelliti'
'Fr\'ed\'eric Gumy'
'Jean-Claude G. B\"unzli'

_publ_contact_author_address
;Ecole polytechnique f\'ed\'erale de Lausanne
Institut des sciences et ing\'enierie chimiques
EPFL SB ISIC LCSL
BCH 1402 (B\^at. BCH)
CH-1015 Lausanne
Switzerland
;
_publ_contact_author_email jean-claude.bunzli@epfl.ch
_publ_contact_author_fax '+41 21 693 98 25'
_publ_contact_author_name 'Jean-Claude B\"unzli'
_publ_contact_author_phone '+41 21 693 98 21'
_publ_section_title
;
Near-Infrared Luminescence of Nine-Coordinate Neodymium Complexes with
Benzimidazole-Substituted 8-Hydroxyquinolines
;
_journal_name_full 'Inorganic Chemistry'
_journal_page_first 9055
_journal_page_last 9068
_journal_paper_doi 10.1021/ic8010585
_journal_volume 47
_journal_year 2008
_chemical_formula_moiety 'C51 H36 N9 O3 Sm, 3(C2 H3 N), 0.25(H2 O)'
_chemical_formula_sum 'C57 H45.5 N12 O3.25 Sm'
_chemical_formula_weight 1100.90
_chemical_name_systematic
; 
 ? 
;
_space_group_IT_number 2
_symmetry_cell_setting triclinic
_symmetry_space_group_name_Hall '-P 1'
_symmetry_space_group_name_H-M 'P -1'
_atom_sites_solution_hydrogens geom
_atom_sites_solution_primary direct
_atom_sites_solution_secondary difmap
_audit_creation_method SHELXL-97
_cell_angle_alpha 79.31(10)
_cell_angle_beta 75.36(11)
_cell_angle_gamma 66.77(9)
_cell_formula_units_Z 2
_cell_length_a 11.928(19)
_cell_length_b 12.587(12)
_cell_length_c 18.504(16)
_cell_measurement_reflns_used 32
_cell_measurement_temperature 100(2)
_cell_measurement_theta_max 11.724
_cell_measurement_theta_min 5.281
_cell_volume 2459(5)
_computing_cell_refinement 'Dirax/lsq (Duisenberg & Schreurs, 1989-2000)'
_computing_data_collection 'Collect (Bruker AXS BV, 1997-2004)'
_computing_data_reduction 'EvalCCD (Duisenberg & Schreurs, 1990-2000)'
_computing_molecular_graphics 'Bruker SHELXTL'
_computing_publication_material 'Bruker SHELXTL'
_computing_structure_refinement 'SHELXL-97 (Sheldrick, 1997)'
_computing_structure_solution 'SHELXS-97 (Sheldrick, 1990)'
_diffrn_ambient_temperature 100(2)
_diffrn_measured_fraction_theta_full 0.987
_diffrn_measured_fraction_theta_max 0.987
_diffrn_measurement_device_type 'Bruker APEX II CCD'
_diffrn_measurement_method 'phi and omega scans'
_diffrn_radiation_monochromator graphite
_diffrn_radiation_source 'fine-focus sealed tube'
_diffrn_radiation_type MoK\a
_diffrn_radiation_wavelength 0.71073
_diffrn_reflns_av_R_equivalents 0.1874
_diffrn_reflns_av_sigmaI/netI 0.2206
_diffrn_reflns_limit_h_max 13
_diffrn_reflns_limit_h_min -13
_diffrn_reflns_limit_k_max 14
_diffrn_reflns_limit_k_min -13
_diffrn_reflns_limit_l_max 21
_diffrn_reflns_limit_l_min -21
_diffrn_reflns_number 31467
_diffrn_reflns_theta_full 24.41
_diffrn_reflns_theta_max 24.41
_diffrn_reflns_theta_min 3.31
_exptl_absorpt_coefficient_mu 1.255
_exptl_absorpt_correction_T_max 1.0000
_exptl_absorpt_correction_T_min 0.8209
_exptl_absorpt_correction_type multi-scan
_exptl_absorpt_process_details 'SADABS V2.10, Sheldrick G.M, 2003'
_exptl_crystal_colour red
_exptl_crystal_density_diffrn 1.487
_exptl_crystal_density_method 'not measured'
_exptl_crystal_description irregular
_exptl_crystal_F_000 1119
_exptl_crystal_size_max 0.15
_exptl_crystal_size_mid 0.07
_exptl_crystal_size_min 0.03
_refine_diff_density_max 0.861
_refine_diff_density_min -1.013
_refine_diff_density_rms 0.191
_refine_ls_extinction_method none
_refine_ls_goodness_of_fit_ref 1.166
_refine_ls_hydrogen_treatment riding
_refine_ls_matrix_type full
_refine_ls_number_parameters 667
_refine_ls_number_reflns 7993
_refine_ls_number_restraints 0
_refine_ls_restrained_S_all 1.166
_refine_ls_R_factor_all 0.1921
_refine_ls_R_factor_gt 0.0957
_refine_ls_shift/su_max 0.000
_refine_ls_shift/su_mean 0.000
_refine_ls_structure_factor_coef Fsqd
_refine_ls_weighting_details 'calc w=1/[\s^2^(Fo^2^)+(0.0000P)^2^+3.1704P] where P=(Fo^2^+2Fc^2^)/3'
_refine_ls_weighting_scheme calc
_refine_ls_wR_factor_gt 0.0854
_refine_ls_wR_factor_ref 0.1033
_reflns_number_gt 4667
_reflns_number_total 7993
_reflns_threshold_expression >2sigma(I)
_cod_data_source_file ic8010585_si_005_05.cif
_cod_data_source_block '[Sm(L)3]'
_cod_depositor_comments
;
The following automatic conversions were performed:
'_symmetry_cell_setting' value 'Triclinic' changed to 'triclinic'
according to '/home/saulius/struct/CIF-dictionaries/cif_core.dic'
dictionary named 'cif_core.dic' version 2.4.1 from 2010-06-29.

Automatic conversion script
Id: cif_fix_enum 1527 2010-12-29 10:47:43Z saulius 
;
_cod_original_cell_volume 2458(5)
_cod_original_formula_sum 'C57 H45.50 N12 O3.25 Sm'
_cod_database_code 4306142

loop_
_symmetry_equiv_pos_as_xyz
'x, y, z'
'-x, -y, -z'

loop_
_atom_site_label
_atom_site_type_symbol
_atom_site_fract_x
_atom_site_fract_y
_atom_site_fract_z
_atom_site_U_iso_or_equiv
_atom_site_adp_type
_atom_site_occupancy
_atom_site_symmetry_multiplicity
_atom_site_calc_flag
_atom_site_refinement_flags
_atom_site_disorder_assembly
_atom_site_disorder_group
Sm1 Sm 0.02447(5) 0.22056(4) 0.26937(3) 0.02182(16) Uani 1 1 d . . .
O1 O -0.1894(5) 0.3236(4) 0.3135(3) 0.0247(16) Uani 1 1 d . . .
O2 O 0.1684(5) 0.1165(4) 0.1687(3) 0.0330(17) Uani 1 1 d . . .
O3 O -0.0036(5) 0.0394(4) 0.3060(3) 0.0271(16) Uani 1 1 d . . .
N1 N -0.0489(6) 0.2048(5) 0.4157(4) 0.0161(17) Uani 1 1 d . . .
N2 N 0.1948(6) 0.0934(5) 0.3527(4) 0.0194(18) Uani 1 1 d . . .
N3 N 0.2584(6) 0.0257(5) 0.4631(4) 0.0182(19) Uani 1 1 d . . .
N4 N 0.0387(7) 0.4103(5) 0.3166(4) 0.027(2) Uani 1 1 d . . .
N5 N 0.1576(7) 0.4944(6) 0.3428(4) 0.029(2) Uani 1 1 d . . .
N6 N 0.2197(6) 0.2815(5) 0.2128(4) 0.028(2) Uani 1 1 d . . .
N7 N -0.0448(7) 0.3713(5) 0.1516(4) 0.029(2) Uani 1 1 d . . .
N8 N -0.1797(7) 0.4484(6) 0.0733(4) 0.028(2) Uani 1 1 d . . .
N9 N -0.0955(6) 0.1719(5) 0.1899(4) 0.0211(19) Uani 1 1 d . . .
C1 C -0.2441(8) 0.3159(6) 0.3838(6) 0.022(2) Uani 1 1 d . . .
C2 C -0.3728(8) 0.3669(6) 0.4103(6) 0.029(2) Uani 1 1 d . . .
H2 H -0.4248 0.4104 0.3755 0.034 Uiso 1 1 calc R . .
C3 C -0.4270(8) 0.3555(6) 0.4867(6) 0.029(3) Uani 1 1 d . . .
H3 H -0.5146 0.3924 0.5014 0.035 Uiso 1 1 calc R . .
C4 C -0.3600(8) 0.2938(7) 0.5414(5) 0.027(2) Uani 1 1 d . . .
H4 H -0.3995 0.2887 0.5927 0.033 Uiso 1 1 calc R . .
C5 C -0.2295(8) 0.2382(6) 0.5180(5) 0.021(2) Uani 1 1 d . . .
C6 C -0.1725(8) 0.2523(6) 0.4416(5) 0.018(2) Uani 1 1 d . . .
C7 C -0.1480(8) 0.1662(7) 0.5669(5) 0.029(2) Uani 1 1 d . . .
H7 H -0.1805 0.1537 0.6188 0.035 Uiso 1 1 calc R . .
C8 C -0.0235(8) 0.1150(6) 0.5395(5) 0.020(2) Uani 1 1 d . . .
H8 H 0.0291 0.0623 0.5716 0.024 Uiso 1 1 calc R . .
C9 C 0.0276(8) 0.1399(6) 0.4636(5) 0.019(2) Uani 1 1 d . . .
C10 C 0.1595(8) 0.0887(7) 0.4277(6) 0.020(2) Uani 1 1 d . . .
C11 C 0.2607(7) 0.0064(6) 0.5442(5) 0.030(3) Uani 1 1 d . . .
H11A H 0.2287 -0.0552 0.5677 0.046 Uiso 1 1 calc R . .
H11B H 0.2086 0.0783 0.5677 0.046 Uiso 1 1 calc R . .
H11C H 0.3464 -0.0168 0.5508 0.046 Uiso 1 1 calc R . .
C12 C 0.3623(8) -0.0140(6) 0.4072(5) 0.018(2) Uani 1 1 d . . .
C13 C 0.4841(8) -0.0840(6) 0.4117(6) 0.030(3) Uani 1 1 d . . .
H13 H 0.5088 -0.1125 0.4588 0.036 Uiso 1 1 calc R . .
C14 C 0.5677(8) -0.1103(6) 0.3451(6) 0.031(3) Uani 1 1 d . . .
H14 H 0.6524 -0.1569 0.3459 0.037 Uiso 1 1 calc R . .
C15 C 0.5295(8) -0.0690(7) 0.2755(5) 0.036(3) Uani 1 1 d . . .
H15 H 0.5891 -0.0887 0.2303 0.043 Uiso 1 1 calc R . .
C16 C 0.4077(8) -0.0009(6) 0.2719(5) 0.027(3) Uani 1 1 d . . .
H16 H 0.3825 0.0257 0.2249 0.033 Uiso 1 1 calc R . .
C17 C 0.3232(8) 0.0278(6) 0.3383(5) 0.020(2) Uani 1 1 d . . .
C18 C -0.0346(8) 0.4898(7) 0.3704(5) 0.024(2) Uani 1 1 d . . .
C19 C -0.1596(8) 0.5256(6) 0.4045(5) 0.025(2) Uani 1 1 d . . .
H19 H -0.2130 0.4941 0.3934 0.030 Uiso 1 1 calc R . .
C20 C -0.2049(8) 0.6083(6) 0.4551(5) 0.025(2) Uani 1 1 d . . .
H20 H -0.2904 0.6331 0.4787 0.030 Uiso 1 1 calc R . .
C21 C -0.1283(8) 0.6564(6) 0.4724(5) 0.031(3) Uani 1 1 d . . .
H21 H -0.1630 0.7129 0.5075 0.037 Uiso 1 1 calc R . .
C22 C -0.0047(8) 0.6239(6) 0.4398(5) 0.026(2) Uani 1 1 d . . .
H22 H 0.0477 0.6559 0.4517 0.032 Uiso 1 1 calc R . .
C23 C 0.0408(8) 0.5410(7) 0.3878(5) 0.028(3) Uani 1 1 d . . .
C24 C 0.2649(7) 0.5200(6) 0.3481(5) 0.037(3) Uani 1 1 d . . .
H24A H 0.3412 0.4518 0.3370 0.055 Uiso 1 1 calc R . .
H24B H 0.2545 0.5392 0.3989 0.055 Uiso 1 1 calc R . .
H24C H 0.2707 0.5860 0.3118 0.055 Uiso 1 1 calc R . .
C25 C 0.1492(9) 0.4178(7) 0.3025(5) 0.025(2) Uani 1 1 d . . .
C26 C 0.2456(8) 0.3615(7) 0.2379(5) 0.023(2) Uani 1 1 d . . .
C27 C 0.3438(9) 0.3982(8) 0.1991(6) 0.043(3) Uani 1 1 d . . .
H27 H 0.3610 0.4542 0.2179 0.051 Uiso 1 1 calc R . .
C28 C 0.4148(9) 0.3511(8) 0.1329(6) 0.044(3) Uani 1 1 d . . .
H28 H 0.4808 0.3758 0.1059 0.053 Uiso 1 1 calc R . .
C29 C 0.3913(9) 0.2681(8) 0.1053(6) 0.040(3) Uani 1 1 d . . .
C30 C 0.2900(9) 0.2353(7) 0.1481(6) 0.032(3) Uani 1 1 d . . .
C31 C 0.4576(9) 0.2191(9) 0.0356(6) 0.050(3) Uani 1 1 d . . .
H31 H 0.5240 0.2405 0.0052 0.061 Uiso 1 1 calc R . .
C32 C 0.4214(11) 0.1399(8) 0.0144(6) 0.059(4) Uani 1 1 d . . .
H32 H 0.4641 0.1079 -0.0319 0.070 Uiso 1 1 calc R . .
C33 C 0.3255(10) 0.1040(7) 0.0570(6) 0.043(3) Uani 1 1 d . . .
H33 H 0.3069 0.0473 0.0400 0.051 Uiso 1 1 calc R . .
C34 C 0.2571(9) 0.1506(8) 0.1244(6) 0.033(3) Uani 1 1 d . . .
C35 C -0.0453(7) 0.4827(7) 0.1219(5) 0.020(2) Uani 1 1 d . . .
C36 C 0.0230(8) 0.5432(6) 0.1326(5) 0.029(3) Uani 1 1 d . . .
H36 H 0.0802 0.5113 0.1656 0.035 Uiso 1 1 calc R . .
C37 C 0.0054(8) 0.6525(7) 0.0934(5) 0.031(3) Uani 1 1 d . . .
H37 H 0.0509 0.6961 0.0999 0.037 Uiso 1 1 calc R . .
C38 C -0.0799(9) 0.6997(7) 0.0438(5) 0.037(3) Uani 1 1 d . . .
H38 H -0.0893 0.7740 0.0173 0.044 Uiso 1 1 calc R . .
C39 C -0.1489(9) 0.6407(7) 0.0333(5) 0.034(3) Uani 1 1 d . . .
H39 H -0.2074 0.6730 0.0012 0.041 Uiso 1 1 calc R . .
C40 C -0.1281(8) 0.5298(7) 0.0726(5) 0.028(2) Uani 1 1 d . . .
C41 C -0.2847(8) 0.4715(6) 0.0360(5) 0.036(3) Uani 1 1 d . . .
H41A H -0.2519 0.4434 -0.0139 0.054 Uiso 1 1 calc R . .
H41B H -0.3325 0.5552 0.0311 0.054 Uiso 1 1 calc R . .
H41C H -0.3389 0.4310 0.0662 0.054 Uiso 1 1 calc R . .
C42 C -0.1209(8) 0.3523(7) 0.1193(5) 0.023(3) Uani 1 1 d . . .
C43 C -0.1409(8) 0.2418(7) 0.1305(5) 0.027(2) Uani 1 1 d . . .
C44 C -0.1889(8) 0.2034(7) 0.0819(5) 0.040(3) Uani 1 1 d . . .
H44 H -0.2178 0.2535 0.0399 0.048 Uiso 1 1 calc R . .
C45 C -0.1937(8) 0.0950(7) 0.0950(5) 0.033(3) Uani 1 1 d . . .
H45 H -0.2259 0.0687 0.0628 0.039 Uiso 1 1 calc R . .
C46 C -0.1492(8) 0.0225(7) 0.1582(5) 0.030(3) Uani 1 1 d . . .
C47 C -0.0983(8) 0.0630(7) 0.2031(5) 0.027(3) Uani 1 1 d . . .
C48 C -0.1508(8) -0.0922(7) 0.1769(5) 0.034(3) Uani 1 1 d . . .
H48 H -0.1852 -0.1220 0.1480 0.041 Uiso 1 1 calc R . .
C49 C -0.1011(8) -0.1599(7) 0.2382(6) 0.034(3) Uani 1 1 d . . .
H49 H -0.1009 -0.2367 0.2504 0.041 Uiso 1 1 calc R . .
C50 C -0.0516(8) -0.1172(7) 0.2823(5) 0.031(3) Uani 1 1 d . . .
H50 H -0.0187 -0.1661 0.3235 0.037 Uiso 1 1 calc R . .
C51 C -0.0489(8) -0.0043(7) 0.2675(5) 0.025(2) Uani 1 1 d . . .
N10 N 0.4113(7) 0.2235(6) 0.4015(5) 0.039(2) Uani 1 1 d . . .
C52 C 0.6061(8) 0.1819(7) 0.2906(5) 0.040(3) Uani 1 1 d . . .
H52A H 0.6627 0.1012 0.2982 0.060 Uiso 1 1 calc R . .
H52B H 0.6491 0.2343 0.2900 0.060 Uiso 1 1 calc R . .
H52C H 0.5797 0.1945 0.2427 0.060 Uiso 1 1 calc R . .
C53 C 0.4954(9) 0.2056(7) 0.3527(6) 0.027(3) Uani 1 1 d . . .
N11 N -0.4805(8) 0.5529(8) 0.2124(6) 0.069(3) Uani 1 1 d . . .
C54 C -0.3122(8) 0.6032(7) 0.2501(5) 0.041(3) Uani 1 1 d . . .
H54A H -0.2447 0.5308 0.2617 0.061 Uiso 1 1 calc R . .
H54B H -0.3492 0.6468 0.2944 0.061 Uiso 1 1 calc R . .
H54C H -0.2788 0.6501 0.2085 0.061 Uiso 1 1 calc R . .
C55 C -0.4065(10) 0.5766(7) 0.2289(6) 0.038(3) Uani 1 1 d . . .
N12 N -0.7243(9) 0.7190(8) 0.0933(6) 0.079(4) Uani 1 1 d . . .
C56 C -0.7260(9) 0.8330(7) 0.1960(6) 0.052(3) Uani 1 1 d . . .
H56A H -0.6398 0.8143 0.2002 0.078 Uiso 1 1 calc R . .
H56B H -0.7726 0.8108 0.2442 0.078 Uiso 1 1 calc R . .
H56C H -0.7648 0.9167 0.1827 0.078 Uiso 1 1 calc R . .
C57 C -0.7273(9) 0.7699(9) 0.1383(6) 0.044(3) Uani 1 1 d . . .
O4 O 0.144(5) 0.012(4) 0.063(2) 0.24(3) Uani 0.25 1 d P . .

loop_
_atom_site_aniso_label
_atom_site_aniso_U_11
_atom_site_aniso_U_22
_atom_site_aniso_U_33
_atom_site_aniso_U_23
_atom_site_aniso_U_13
_atom_site_aniso_U_12
Sm1 0.0241(3) 0.0204(3) 0.0219(3) 0.0000(2) -0.0089(2) -0.0074(2)
O1 0.021(4) 0.022(3) 0.024(4) 0.001(3) -0.003(3) -0.002(3)
O2 0.031(4) 0.028(4) 0.032(5) -0.004(3) -0.006(3) -0.002(3)
O3 0.043(4) 0.020(3) 0.025(5) 0.001(3) -0.018(3) -0.013(3)
N1 0.028(4) 0.016(4) 0.011(5) -0.003(3) -0.006(4) -0.012(4)
N2 0.017(4) 0.017(4) 0.024(6) 0.003(3) -0.004(4) -0.008(3)
N3 0.019(4) 0.016(4) 0.022(6) 0.005(4) -0.009(4) -0.010(4)
N4 0.027(5) 0.025(4) 0.029(6) 0.004(4) -0.013(4) -0.008(4)
N5 0.034(5) 0.031(5) 0.036(6) 0.011(4) -0.020(5) -0.025(4)
N6 0.026(5) 0.020(4) 0.029(6) 0.002(4) -0.006(4) -0.002(4)
N7 0.041(5) 0.022(4) 0.028(6) 0.002(4) -0.012(4) -0.014(4)
N8 0.028(5) 0.028(5) 0.027(6) -0.005(4) -0.011(4) -0.006(4)
N9 0.029(5) 0.014(4) 0.020(5) -0.004(3) -0.006(4) -0.006(4)
C1 0.029(6) 0.010(5) 0.029(7) -0.001(5) -0.005(6) -0.010(5)
C2 0.036(6) 0.024(5) 0.035(8) -0.002(5) -0.014(6) -0.017(5)
C3 0.018(6) 0.010(5) 0.055(9) -0.009(5) 0.003(6) -0.004(4)
C4 0.033(6) 0.027(5) 0.020(7) -0.007(5) 0.011(5) -0.017(5)
C5 0.023(6) 0.019(5) 0.024(7) 0.004(4) 0.003(5) -0.017(5)
C6 0.014(5) 0.010(5) 0.028(7) -0.005(4) 0.003(5) -0.005(4)
C7 0.040(6) 0.028(6) 0.023(7) -0.010(5) 0.000(5) -0.017(5)
C8 0.030(6) 0.014(5) 0.024(7) 0.008(4) -0.013(5) -0.016(5)
C9 0.025(6) 0.011(5) 0.024(7) 0.005(4) -0.009(5) -0.010(4)
C10 0.023(6) 0.016(5) 0.026(7) 0.001(5) -0.003(5) -0.014(5)
C11 0.042(6) 0.019(5) 0.033(7) 0.002(4) -0.020(5) -0.009(5)
C12 0.018(5) 0.011(5) 0.025(7) -0.004(4) -0.002(5) -0.006(4)
C13 0.025(6) 0.020(5) 0.052(8) 0.007(5) -0.019(6) -0.015(5)
C14 0.013(5) 0.018(5) 0.060(9) 0.010(5) -0.015(6) -0.003(4)
C15 0.031(6) 0.029(6) 0.037(8) -0.001(5) -0.014(5) 0.005(5)
C16 0.029(6) 0.023(5) 0.025(7) 0.005(5) -0.012(5) -0.003(5)
C17 0.016(6) 0.022(5) 0.029(7) -0.002(5) -0.005(5) -0.014(4)
C18 0.030(6) 0.022(5) 0.021(7) 0.004(4) -0.006(5) -0.014(5)
C19 0.026(6) 0.019(5) 0.034(7) -0.001(5) -0.005(5) -0.015(4)
C20 0.023(5) 0.013(5) 0.037(7) 0.007(4) -0.013(5) -0.005(4)
C21 0.033(6) 0.019(5) 0.044(8) 0.003(4) -0.021(6) -0.009(5)
C22 0.041(7) 0.009(5) 0.036(7) 0.007(4) -0.018(5) -0.014(5)
C23 0.021(6) 0.016(5) 0.043(8) 0.015(5) -0.010(5) -0.009(5)
C24 0.028(6) 0.024(5) 0.061(9) -0.004(5) -0.008(6) -0.013(5)
C25 0.030(6) 0.021(5) 0.027(8) 0.008(5) -0.008(5) -0.017(5)
C26 0.020(6) 0.017(5) 0.031(7) 0.006(5) -0.015(5) -0.004(4)
C27 0.032(7) 0.037(6) 0.059(10) 0.007(6) -0.017(6) -0.014(6)
C28 0.024(7) 0.041(7) 0.052(10) 0.013(6) -0.004(6) -0.005(6)
C29 0.025(7) 0.030(6) 0.044(9) 0.017(6) -0.006(6) 0.004(5)
C30 0.031(7) 0.022(6) 0.033(8) 0.005(5) -0.015(6) 0.002(5)
C31 0.029(7) 0.039(7) 0.052(10) 0.012(6) 0.007(6) 0.004(6)
C32 0.060(9) 0.025(7) 0.042(9) 0.008(6) 0.008(7) 0.019(6)
C33 0.047(7) 0.032(6) 0.033(8) -0.002(5) -0.007(6) 0.002(6)
C34 0.030(7) 0.022(6) 0.023(8) 0.005(5) -0.008(6) 0.013(5)
C35 0.019(5) 0.021(5) 0.019(7) -0.008(4) -0.003(5) -0.001(5)
C36 0.038(6) 0.018(5) 0.025(7) -0.001(4) -0.011(5) -0.001(5)
C37 0.033(6) 0.028(6) 0.032(7) -0.005(5) -0.006(5) -0.010(5)
C38 0.048(7) 0.024(5) 0.029(8) 0.001(5) 0.001(6) -0.010(5)
C39 0.036(7) 0.024(6) 0.028(7) -0.002(5) -0.005(5) 0.002(5)
C40 0.028(6) 0.027(6) 0.025(7) -0.003(5) -0.007(5) -0.004(5)
C41 0.039(7) 0.030(6) 0.043(8) 0.004(5) -0.025(6) -0.010(5)
C42 0.030(6) 0.025(6) 0.013(7) 0.008(4) -0.010(5) -0.008(5)
C43 0.031(6) 0.020(5) 0.032(7) -0.004(5) -0.003(5) -0.014(5)
C44 0.048(7) 0.036(6) 0.036(8) 0.007(5) -0.015(6) -0.016(6)
C45 0.042(7) 0.034(6) 0.025(7) -0.013(5) -0.014(5) -0.007(5)
C46 0.035(6) 0.025(6) 0.031(8) -0.004(5) -0.006(5) -0.013(5)
C47 0.016(6) 0.023(6) 0.035(8) -0.009(5) 0.005(5) -0.003(5)
C48 0.032(6) 0.048(6) 0.025(7) -0.012(5) -0.003(5) -0.016(5)
C49 0.034(6) 0.019(5) 0.052(8) -0.009(5) -0.001(6) -0.015(5)
C50 0.036(6) 0.024(5) 0.031(7) -0.003(5) -0.008(5) -0.008(5)
C51 0.028(6) 0.033(6) 0.018(7) -0.007(5) 0.001(5) -0.016(5)
N10 0.038(6) 0.030(5) 0.048(7) -0.008(4) -0.007(5) -0.012(4)
C52 0.032(6) 0.049(6) 0.030(8) -0.008(5) 0.000(6) -0.008(5)
C53 0.028(7) 0.010(5) 0.046(9) -0.003(5) -0.024(6) 0.000(5)
N11 0.051(7) 0.097(7) 0.074(9) -0.013(6) -0.018(6) -0.039(6)
C54 0.046(7) 0.036(6) 0.039(8) -0.008(5) -0.013(6) -0.009(5)
C55 0.044(8) 0.029(6) 0.033(8) -0.001(5) -0.007(6) -0.006(5)
N12 0.076(7) 0.114(9) 0.058(9) -0.024(7) -0.024(7) -0.031(6)
C56 0.070(8) 0.034(6) 0.048(9) 0.004(5) -0.021(7) -0.013(6)
C57 0.040(7) 0.080(8) 0.024(8) -0.005(6) -0.009(6) -0.033(6)
O4 0.28(6) 0.23(5) 0.09(4) -0.09(4) 0.05(4) 0.02(4)

loop_
_atom_type_symbol
_atom_type_description
_atom_type_scat_dispersion_real
_atom_type_scat_dispersion_imag
_atom_type_scat_source
C C 0.0033 0.0016 'International Tables Vol C Tables 4.2.6.8 and 6.1.1.4'
H H 0.0000 0.0000 'International Tables Vol C Tables 4.2.6.8 and 6.1.1.4'
N N 0.0061 0.0033 'International Tables Vol C Tables 4.2.6.8 and 6.1.1.4'
O O 0.0106 0.0060 'International Tables Vol C Tables 4.2.6.8 and 6.1.1.4'
Sm Sm -0.1638 3.4418 'International Tables Vol C Tables 4.2.6.8 and 6.1.1.4'

loop_
_geom_angle_atom_site_label_1
_geom_angle_atom_site_label_2
_geom_angle_atom_site_label_3
_geom_angle
_geom_angle_site_symmetry_1
_geom_angle_site_symmetry_3
_geom_angle_publ_flag
O1 Sm1 O2 143.1(2) . . ?
O1 Sm1 O3 91.2(2) . . ?
O2 Sm1 O3 81.3(2) . . ?
O1 Sm1 N9 73.4(2) . . ?
O2 Sm1 N9 70.8(2) . . ?
O3 Sm1 N9 64.3(2) . . ?
O1 Sm1 N1 64.9(2) . . ?
O2 Sm1 N1 142.92(19) . . ?
O3 Sm1 N1 72.8(2) . . ?
N9 Sm1 N1 118.1(2) . . ?
O1 Sm1 N6 134.3(2) . . ?
O2 Sm1 N6 64.6(2) . . ?
O3 Sm1 N6 134.4(2) . . ?
N9 Sm1 N6 124.2(2) . . ?
N1 Sm1 N6 117.7(2) . . ?
O1 Sm1 N2 126.9(2) . . ?
O2 Sm1 N2 85.8(2) . . ?
O3 Sm1 N2 74.0(2) . . ?
N9 Sm1 N2 134.3(2) . . ?
N1 Sm1 N2 62.0(2) . . ?
N6 Sm1 N2 74.1(2) . . ?
O1 Sm1 N7 76.7(2) . . ?
O2 Sm1 N7 79.3(2) . . ?
O3 Sm1 N7 126.9(2) . . ?
N9 Sm1 N7 62.6(2) . . ?
N1 Sm1 N7 137.7(2) . . ?
N6 Sm1 N7 77.2(2) . . ?
N2 Sm1 N7 151.2(2) . . ?
O1 Sm1 N4 80.3(2) . . ?
O2 Sm1 N4 123.9(2) . . ?
O3 Sm1 N4 146.3(2) . . ?
N9 Sm1 N4 140.4(2) . . ?
N1 Sm1 N4 74.0(2) . . ?
N6 Sm1 N4 59.7(2) . . ?
N2 Sm1 N4 85.2(2) . . ?
N7 Sm1 N4 83.0(2) . . ?
C1 O1 Sm1 123.2(5) . . ?
C34 O2 Sm1 123.0(6) . . ?
C51 O3 Sm1 123.7(5) . . ?
C6 N1 C9 120.0(8) . . ?
C6 N1 Sm1 116.0(5) . . ?
C9 N1 Sm1 123.5(6) . . ?
C10 N2 C17 105.7(7) . . ?
C10 N2 Sm1 118.5(5) . . ?
C17 N2 Sm1 135.7(6) . . ?
C10 N3 C12 106.6(7) . . ?
C10 N3 C11 129.1(8) . . ?
C12 N3 C11 124.2(7) . . ?
C25 N4 C18 104.6(8) . . ?
C25 N4 Sm1 117.0(6) . . ?
C18 N4 Sm1 135.9(6) . . ?
C25 N5 C23 106.1(8) . . ?
C25 N5 C24 130.9(8) . . ?
C23 N5 C24 122.7(8) . . ?
C26 N6 C30 119.1(8) . . ?
C26 N6 Sm1 125.8(6) . . ?
C30 N6 Sm1 114.6(6) . . ?
C42 N7 C35 105.9(7) . . ?
C42 N7 Sm1 115.3(6) . . ?
C35 N7 Sm1 137.1(6) . . ?
C40 N8 C42 106.2(7) . . ?
C40 N8 C41 123.5(7) . . ?
C42 N8 C41 130.1(8) . . ?
C43 N9 C47 118.5(8) . . ?
C43 N9 Sm1 124.2(5) . . ?
C47 N9 Sm1 116.7(6) . . ?
O1 C1 C2 124.3(8) . . ?
O1 C1 C6 121.0(8) . . ?
C2 C1 C6 114.7(9) . . ?
C1 C2 C3 122.0(9) . . ?
C1 C2 H2 119.0 . . ?
C3 C2 H2 119.0 . . ?
C4 C3 C2 123.5(8) . . ?
C4 C3 H3 118.2 . . ?
C2 C3 H3 118.2 . . ?
C3 C4 C5 117.3(9) . . ?
C3 C4 H4 121.4 . . ?
C5 C4 H4 121.4 . . ?
C6 C5 C4 120.0(8) . . ?
C6 C5 C7 115.8(8) . . ?
C4 C5 C7 124.2(9) . . ?
N1 C6 C5 123.3(8) . . ?
N1 C6 C1 114.3(8) . . ?
C5 C6 C1 122.4(8) . . ?
C8 C7 C5 120.4(9) . . ?
C8 C7 H7 119.8 . . ?
C5 C7 H7 119.8 . . ?
C7 C8 C9 120.5(8) . . ?
C7 C8 H8 119.8 . . ?
C9 C8 H8 119.8 . . ?
N1 C9 C8 119.8(8) . . ?
N1 C9 C10 114.5(8) . . ?
C8 C9 C10 125.2(8) . . ?
N2 C10 N3 112.1(8) . . ?
N2 C10 C9 120.9(8) . . ?
N3 C10 C9 126.9(9) . . ?
N3 C11 H11A 109.5 . . ?
N3 C11 H11B 109.5 . . ?
H11A C11 H11B 109.5 . . ?
N3 C11 H11C 109.5 . . ?
H11A C11 H11C 109.5 . . ?
H11B C11 H11C 109.5 . . ?
N3 C12 C13 130.5(9) . . ?
N3 C12 C17 107.0(7) . . ?
C13 C12 C17 122.5(9) . . ?
C14 C13 C12 117.0(9) . . ?
C14 C13 H13 121.5 . . ?
C12 C13 H13 121.5 . . ?
C13 C14 C15 121.0(8) . . ?
C13 C14 H14 119.5 . . ?
C15 C14 H14 119.5 . . ?
C16 C15 C14 121.3(9) . . ?
C16 C15 H15 119.3 . . ?
C14 C15 H15 119.3 . . ?
C15 C16 C17 118.2(9) . . ?
C15 C16 H16 120.9 . . ?
C17 C16 H16 120.9 . . ?
C16 C17 C12 119.9(8) . . ?
C16 C17 N2 131.5(8) . . ?
C12 C17 N2 108.6(8) . . ?
C19 C18 N4 132.6(9) . . ?
C19 C18 C23 118.6(9) . . ?
N4 C18 C23 108.8(8) . . ?
C20 C19 C18 118.6(8) . . ?
C20 C19 H19 120.7 . . ?
C18 C19 H19 120.7 . . ?
C19 C20 C21 121.9(8) . . ?
C19 C20 H20 119.1 . . ?
C21 C20 H20 119.1 . . ?
C22 C21 C20 121.4(9) . . ?
C22 C21 H21 119.3 . . ?
C20 C21 H21 119.3 . . ?
C21 C22 C23 116.6(8) . . ?
C21 C22 H22 121.7 . . ?
C23 C22 H22 121.7 . . ?
N5 C23 C22 131.1(9) . . ?
N5 C23 C18 106.1(8) . . ?
C22 C23 C18 122.8(9) . . ?
N5 C24 H24A 109.5 . . ?
N5 C24 H24B 109.5 . . ?
H24A C24 H24B 109.5 . . ?
N5 C24 H24C 109.5 . . ?
H24A C24 H24C 109.5 . . ?
H24B C24 H24C 109.5 . . ?
N4 C25 N5 114.4(9) . . ?
N4 C25 C26 119.6(9) . . ?
N5 C25 C26 125.1(9) . . ?
N6 C26 C27 121.9(9) . . ?
N6 C26 C25 113.0(8) . . ?
C27 C26 C25 124.4(9) . . ?
C28 C27 C26 118.7(10) . . ?
C28 C27 H27 120.7 . . ?
C26 C27 H27 120.7 . . ?
C27 C28 C29 121.1(11) . . ?
C27 C28 H28 119.4 . . ?
C29 C28 H28 119.4 . . ?
C28 C29 C30 116.7(10) . . ?
C28 C29 C31 124.2(11) . . ?
C30 C29 C31 119.0(11) . . ?
N6 C30 C29 122.4(10) . . ?
N6 C30 C34 116.3(10) . . ?
C29 C30 C34 121.3(10) . . ?
C32 C31 C29 117.6(11) . . ?
C32 C31 H31 121.2 . . ?
C29 C31 H31 121.2 . . ?
C31 C32 C33 124.0(11) . . ?
C31 C32 H32 118.0 . . ?
C33 C32 H32 118.0 . . ?
C34 C33 C32 120.5(11) . . ?
C34 C33 H33 119.8 . . ?
C32 C33 H33 119.8 . . ?
O2 C34 C33 123.2(11) . . ?
O2 C34 C30 119.2(10) . . ?
C33 C34 C30 117.6(11) . . ?
C36 C35 C40 120.7(8) . . ?
C36 C35 N7 130.5(8) . . ?
C40 C35 N7 108.7(8) . . ?
C35 C36 C37 117.9(8) . . ?
C35 C36 H36 121.1 . . ?
C37 C36 H36 121.1 . . ?
C36 C37 C38 120.8(9) . . ?
C36 C37 H37 119.6 . . ?
C38 C37 H37 119.6 . . ?
C39 C38 C37 121.8(8) . . ?
C39 C38 H38 119.1 . . ?
C37 C38 H38 119.1 . . ?
C38 C39 C40 116.4(9) . . ?
C38 C39 H39 121.8 . . ?
C40 C39 H39 121.8 . . ?
N8 C40 C35 106.7(8) . . ?
N8 C40 C39 130.8(9) . . ?
C35 C40 C39 122.5(9) . . ?
N8 C41 H41A 109.5 . . ?
N8 C41 H41B 109.5 . . ?
H41A C41 H41B 109.5 . . ?
N8 C41 H41C 109.5 . . ?
H41A C41 H41C 109.5 . . ?
H41B C41 H41C 109.5 . . ?
N7 C42 N8 112.2(8) . . ?
N7 C42 C43 123.9(8) . . ?
N8 C42 C43 123.9(9) . . ?
N9 C43 C44 121.8(7) . . ?
N9 C43 C42 112.1(8) . . ?
C44 C43 C42 125.8(8) . . ?
C45 C44 C43 120.3(8) . . ?
C45 C44 H44 119.8 . . ?
C43 C44 H44 119.8 . . ?
C44 C45 C46 118.1(9) . . ?
C44 C45 H45 120.9 . . ?
C46 C45 H45 120.9 . . ?
C47 C46 C45 119.3(8) . . ?
C47 C46 C48 118.3(8) . . ?
C45 C46 C48 122.3(9) . . ?
N9 C47 C46 121.9(8) . . ?
N9 C47 C51 114.4(9) . . ?
C46 C47 C51 123.7(8) . . ?
C49 C48 C46 119.1(9) . . ?
C49 C48 H48 120.5 . . ?
C46 C48 H48 120.5 . . ?
C48 C49 C50 121.5(8) . . ?
C48 C49 H49 119.3 . . ?
C50 C49 H49 119.3 . . ?
C49 C50 C51 122.3(8) . . ?
C49 C50 H50 118.8 . . ?
C51 C50 H50 118.8 . . ?
O3 C51 C50 125.0(8) . . ?
O3 C51 C47 119.8(8) . . ?
C50 C51 C47 115.2(9) . . ?
C53 C52 H52A 109.5 . . ?
C53 C52 H52B 109.5 . . ?
H52A C52 H52B 109.5 . . ?
C53 C52 H52C 109.5 . . ?
H52A C52 H52C 109.5 . . ?
H52B C52 H52C 109.5 . . ?
N10 C53 C52 178.7(11) . . ?
C55 C54 H54A 109.5 . . ?
C55 C54 H54B 109.5 . . ?
H54A C54 H54B 109.5 . . ?
C55 C54 H54C 109.5 . . ?
H54A C54 H54C 109.5 . . ?
H54B C54 H54C 109.5 . . ?
N11 C55 C54 178.6(10) . . ?
C57 C56 H56A 109.5 . . ?
C57 C56 H56B 109.5 . . ?
H56A C56 H56B 109.5 . . ?
C57 C56 H56C 109.5 . . ?
H56A C56 H56C 109.5 . . ?
H56B C56 H56C 109.5 . . ?
N12 C57 C56 177.8(12) . . ?

loop_
_geom_bond_atom_site_label_1
_geom_bond_atom_site_label_2
_geom_bond_distance
_geom_bond_site_symmetry_2
_geom_bond_publ_flag
Sm1 O1 2.364(7) . ?
Sm1 O2 2.377(7) . ?
Sm1 O3 2.384(6) . ?
Sm1 N9 2.584(7) . ?
Sm1 N1 2.622(7) . ?
Sm1 N6 2.644(8) . ?
Sm1 N2 2.678(7) . ?
Sm1 N7 2.678(8) . ?
Sm1 N4 2.768(7) . ?
O1 C1 1.305(9) . ?
O2 C34 1.329(10) . ?
O3 C51 1.295(9) . ?
N1 C6 1.347(9) . ?
N1 C9 1.356(9) . ?
N2 C10 1.341(10) . ?
N2 C17 1.406(9) . ?
N3 C10 1.382(10) . ?
N3 C12 1.383(10) . ?
N3 C11 1.480(9) . ?
N4 C25 1.316(10) . ?
N4 C18 1.413(10) . ?
N5 C25 1.370(10) . ?
N5 C23 1.389(10) . ?
N5 C24 1.466(9) . ?
N6 C26 1.346(10) . ?
N6 C30 1.356(11) . ?
N7 C42 1.318(10) . ?
N7 C35 1.406(9) . ?
N8 C40 1.385(10) . ?
N8 C42 1.389(9) . ?
N8 C41 1.485(9) . ?
N9 C43 1.356(10) . ?
N9 C47 1.360(9) . ?
C1 C2 1.402(11) . ?
C1 C6 1.456(11) . ?
C2 C3 1.405(11) . ?
C2 H2 0.9500 . ?
C3 C4 1.375(11) . ?
C3 H3 0.9500 . ?
C4 C5 1.418(11) . ?
C4 H4 0.9500 . ?
C5 C6 1.417(11) . ?
C5 C7 1.425(10) . ?
C7 C8 1.365(10) . ?
C7 H7 0.9500 . ?
C8 C9 1.412(11) . ?
C8 H8 0.9500 . ?
C9 C10 1.471(11) . ?
C11 H11A 0.9800 . ?
C11 H11B 0.9800 . ?
C11 H11C 0.9800 . ?
C12 C13 1.385(10) . ?
C12 C17 1.406(11) . ?
C13 C14 1.376(11) . ?
C13 H13 0.9500 . ?
C14 C15 1.414(11) . ?
C14 H14 0.9500 . ?
C15 C16 1.377(10) . ?
C15 H15 0.9500 . ?
C16 C17 1.382(11) . ?
C16 H16 0.9500 . ?
C18 C19 1.388(11) . ?
C18 C23 1.417(11) . ?
C19 C20 1.382(10) . ?
C19 H19 0.9500 . ?
C20 C21 1.400(10) . ?
C20 H20 0.9500 . ?
C21 C22 1.368(11) . ?
C21 H21 0.9500 . ?
C22 C23 1.405(11) . ?
C22 H22 0.9500 . ?
C24 H24A 0.9800 . ?
C24 H24B 0.9800 . ?
C24 H24C 0.9800 . ?
C25 C26 1.493(12) . ?
C26 C27 1.407(12) . ?
C27 C28 1.385(12) . ?
C27 H27 0.9500 . ?
C28 C29 1.390(13) . ?
C28 H28 0.9500 . ?
C29 C30 1.430(12) . ?
C29 C31 1.437(13) . ?
C30 C34 1.441(12) . ?
C31 C32 1.380(13) . ?
C31 H31 0.9500 . ?
C32 C33 1.398(13) . ?
C32 H32 0.9500 . ?
C33 C34 1.394(12) . ?
C33 H33 0.9500 . ?
C35 C36 1.382(11) . ?
C35 C40 1.397(10) . ?
C36 C37 1.393(10) . ?
C36 H36 0.9500 . ?
C37 C38 1.422(11) . ?
C37 H37 0.9500 . ?
C38 C39 1.372(11) . ?
C38 H38 0.9500 . ?
C39 C40 1.407(11) . ?
C39 H39 0.9500 . ?
C41 H41A 0.9800 . ?
C41 H41B 0.9800 . ?
C41 H41C 0.9800 . ?
C42 C43 1.471(11) . ?
C43 C44 1.418(11) . ?
C44 C45 1.362(11) . ?
C44 H44 0.9500 . ?
C45 C46 1.421(11) . ?
C45 H45 0.9500 . ?
C46 C47 1.404(11) . ?
C46 C48 1.428(11) . ?
C47 C51 1.441(11) . ?
C48 C49 1.396(11) . ?
C48 H48 0.9500 . ?
C49 C50 1.399(10) . ?
C49 H49 0.9500 . ?
C50 C51 1.408(10) . ?
C50 H50 0.9500 . ?
N10 C53 1.146(11) . ?
C52 C53 1.483(12) . ?
C52 H52A 0.9800 . ?
C52 H52B 0.9800 . ?
C52 H52C 0.9800 . ?
N11 C55 1.156(12) . ?
C54 C55 1.450(12) . ?
C54 H54A 0.9800 . ?
C54 H54B 0.9800 . ?
C54 H54C 0.9800 . ?
N12 C57 1.126(11) . ?
C56 C57 1.452(12) . ?
C56 H56A 0.9800 . ?
C56 H56B 0.9800 . ?
C56 H56C 0.9800 . ?

loop_
_geom_torsion_atom_site_label_1
_geom_torsion_atom_site_label_2
_geom_torsion_atom_site_label_3
_geom_torsion_atom_site_label_4
_geom_torsion
_geom_torsion_site_symmetry_1
_geom_torsion_site_symmetry_2
_geom_torsion_site_symmetry_3
_geom_torsion_site_symmetry_4
_geom_torsion_publ_flag
O2 Sm1 O1 C1 140.3(6) . . . . ?
O3 Sm1 O1 C1 63.2(6) . . . . ?
N9 Sm1 O1 C1 125.9(6) . . . . ?
N1 Sm1 O1 C1 -7.2(6) . . . . ?
N6 Sm1 O1 C1 -112.2(6) . . . . ?
N2 Sm1 O1 C1 -7.5(7) . . . . ?
N7 Sm1 O1 C1 -169.0(6) . . . . ?
N4 Sm1 O1 C1 -84.0(6) . . . . ?
O1 Sm1 O2 C34 117.0(6) . . . . ?
O3 Sm1 O2 C34 -162.7(6) . . . . ?
N9 Sm1 O2 C34 131.6(6) . . . . ?
N1 Sm1 O2 C34 -116.8(6) . . . . ?
N6 Sm1 O2 C34 -13.9(6) . . . . ?
N2 Sm1 O2 C34 -88.3(6) . . . . ?
N7 Sm1 O2 C34 67.0(6) . . . . ?
N4 Sm1 O2 C34 -6.9(7) . . . . ?
O1 Sm1 O3 C51 79.0(7) . . . . ?
O2 Sm1 O3 C51 -64.8(6) . . . . ?
N9 Sm1 O3 C51 8.0(6) . . . . ?
N1 Sm1 O3 C51 142.2(7) . . . . ?
N6 Sm1 O3 C51 -105.6(7) . . . . ?
N2 Sm1 O3 C51 -152.9(7) . . . . ?
N7 Sm1 O3 C51 4.8(7) . . . . ?
N4 Sm1 O3 C51 153.0(6) . . . . ?
O1 Sm1 N1 C6 6.9(5) . . . . ?
O2 Sm1 N1 C6 -140.7(5) . . . . ?
O3 Sm1 N1 C6 -92.7(5) . . . . ?
N9 Sm1 N1 C6 -45.5(6) . . . . ?
N6 Sm1 N1 C6 135.6(5) . . . . ?
N2 Sm1 N1 C6 -173.4(6) . . . . ?
N7 Sm1 N1 C6 33.7(7) . . . . ?
N4 Sm1 N1 C6 93.5(5) . . . . ?
O1 Sm1 N1 C9 178.0(6) . . . . ?
O2 Sm1 N1 C9 30.3(7) . . . . ?
O3 Sm1 N1 C9 78.3(6) . . . . ?
N9 Sm1 N1 C9 125.5(6) . . . . ?
N6 Sm1 N1 C9 -53.4(6) . . . . ?
N2 Sm1 N1 C9 -2.3(5) . . . . ?
N7 Sm1 N1 C9 -155.3(5) . . . . ?
N4 Sm1 N1 C9 -95.5(6) . . . . ?
O1 Sm1 N2 C10 -2.4(7) . . . . ?
O2 Sm1 N2 C10 -163.7(6) . . . . ?
O3 Sm1 N2 C10 -81.5(6) . . . . ?
N9 Sm1 N2 C10 -105.9(6) . . . . ?
N1 Sm1 N2 C10 -2.8(5) . . . . ?
N6 Sm1 N2 C10 131.5(6) . . . . ?
N7 Sm1 N2 C10 137.8(6) . . . . ?
N4 Sm1 N2 C10 71.7(6) . . . . ?
O1 Sm1 N2 C17 -179.4(6) . . . . ?
O2 Sm1 N2 C17 19.3(7) . . . . ?
O3 Sm1 N2 C17 101.5(7) . . . . ?
N9 Sm1 N2 C17 77.1(8) . . . . ?
N1 Sm1 N2 C17 -179.8(7) . . . . ?
N6 Sm1 N2 C17 -45.5(7) . . . . ?
N7 Sm1 N2 C17 -39.3(9) . . . . ?
N4 Sm1 N2 C17 -105.3(7) . . . . ?
O1 Sm1 N4 C25 -174.7(7) . . . . ?
O2 Sm1 N4 C25 -25.0(7) . . . . ?
O3 Sm1 N4 C25 108.0(7) . . . . ?
N9 Sm1 N4 C25 -126.1(6) . . . . ?
N1 Sm1 N4 C25 118.8(7) . . . . ?
N6 Sm1 N4 C25 -17.8(6) . . . . ?
N2 Sm1 N4 C25 56.6(6) . . . . ?
N7 Sm1 N4 C25 -97.1(7) . . . . ?
O1 Sm1 N4 C18 26.6(7) . . . . ?
O2 Sm1 N4 C18 176.2(7) . . . . ?
O3 Sm1 N4 C18 -50.7(9) . . . . ?
N9 Sm1 N4 C18 75.1(8) . . . . ?
N1 Sm1 N4 C18 -39.9(7) . . . . ?
N6 Sm1 N4 C18 -176.5(8) . . . . ?
N2 Sm1 N4 C18 -102.1(7) . . . . ?
N7 Sm1 N4 C18 104.2(7) . . . . ?
O1 Sm1 N6 C26 42.0(7) . . . . ?
O2 Sm1 N6 C26 -177.3(7) . . . . ?
O3 Sm1 N6 C26 -131.6(6) . . . . ?
N9 Sm1 N6 C26 142.4(6) . . . . ?
N1 Sm1 N6 C26 -38.9(7) . . . . ?
N2 Sm1 N6 C26 -84.4(6) . . . . ?
N7 Sm1 N6 C26 98.7(6) . . . . ?
N4 Sm1 N6 C26 9.4(6) . . . . ?
O1 Sm1 N6 C30 -130.5(5) . . . . ?
O2 Sm1 N6 C30 10.2(5) . . . . ?
O3 Sm1 N6 C30 55.9(6) . . . . ?
N9 Sm1 N6 C30 -30.1(6) . . . . ?
N1 Sm1 N6 C30 148.6(5) . . . . ?
N2 Sm1 N6 C30 103.1(6) . . . . ?
N7 Sm1 N6 C30 -73.8(6) . . . . ?
N4 Sm1 N6 C30 -163.1(6) . . . . ?
O1 Sm1 N7 C42 -68.5(6) . . . . ?
O2 Sm1 N7 C42 83.4(6) . . . . ?
O3 Sm1 N7 C42 12.9(7) . . . . ?
N9 Sm1 N7 C42 9.5(6) . . . . ?
N1 Sm1 N7 C42 -93.2(7) . . . . ?
N6 Sm1 N7 C42 149.5(7) . . . . ?
N2 Sm1 N7 C42 143.3(6) . . . . ?
N4 Sm1 N7 C42 -150.1(7) . . . . ?
O1 Sm1 N7 C35 94.1(8) . . . . ?
O2 Sm1 N7 C35 -114.1(8) . . . . ?
O3 Sm1 N7 C35 175.4(7) . . . . ?
N9 Sm1 N7 C35 172.1(9) . . . . ?
N1 Sm1 N7 C35 69.3(9) . . . . ?
N6 Sm1 N7 C35 -48.0(8) . . . . ?
N2 Sm1 N7 C35 -54.1(10) . . . . ?
N4 Sm1 N7 C35 12.5(8) . . . . ?
O1 Sm1 N9 C43 80.6(7) . . . . ?
O2 Sm1 N9 C43 -90.3(7) . . . . ?
O3 Sm1 N9 C43 -179.8(7) . . . . ?
N1 Sm1 N9 C43 129.2(6) . . . . ?
N6 Sm1 N9 C43 -52.1(7) . . . . ?
N2 Sm1 N9 C43 -153.7(6) . . . . ?
N7 Sm1 N9 C43 -2.7(6) . . . . ?
N4 Sm1 N9 C43 30.1(8) . . . . ?
O1 Sm1 N9 C47 -108.2(6) . . . . ?
O2 Sm1 N9 C47 80.9(6) . . . . ?
O3 Sm1 N9 C47 -8.5(5) . . . . ?
N1 Sm1 N9 C47 -59.6(6) . . . . ?
N6 Sm1 N9 C47 119.2(6) . . . . ?
N2 Sm1 N9 C47 17.5(7) . . . . ?
N7 Sm1 N9 C47 168.5(6) . . . . ?
N4 Sm1 N9 C47 -158.6(5) . . . . ?
Sm1 O1 C1 C2 -173.4(6) . . . . ?
Sm1 O1 C1 C6 7.1(10) . . . . ?
O1 C1 C2 C3 179.8(7) . . . . ?
C6 C1 C2 C3 -0.7(12) . . . . ?
C1 C2 C3 C4 -0.5(13) . . . . ?
C2 C3 C4 C5 -0.8(13) . . . . ?
C3 C4 C5 C6 3.2(12) . . . . ?
C3 C4 C5 C7 -176.6(8) . . . . ?
C9 N1 C6 C5 -0.1(12) . . . . ?
Sm1 N1 C6 C5 171.2(6) . . . . ?
C9 N1 C6 C1 -177.7(7) . . . . ?
Sm1 N1 C6 C1 -6.3(9) . . . . ?
C4 C5 C6 N1 178.1(7) . . . . ?
C7 C5 C6 N1 -2.1(12) . . . . ?
C4 C5 C6 C1 -4.5(12) . . . . ?
C7 C5 C6 C1 175.2(7) . . . . ?
O1 C1 C6 N1 0.3(11) . . . . ?
C2 C1 C6 N1 -179.3(7) . . . . ?
O1 C1 C6 C5 -177.3(7) . . . . ?
C2 C1 C6 C5 3.1(12) . . . . ?
C6 C5 C7 C8 -0.4(11) . . . . ?
C4 C5 C7 C8 179.3(8) . . . . ?
C5 C7 C8 C9 5.0(12) . . . . ?
C6 N1 C9 C8 4.8(11) . . . . ?
Sm1 N1 C9 C8 -165.9(5) . . . . ?
C6 N1 C9 C10 177.3(7) . . . . ?
Sm1 N1 C9 C10 6.6(9) . . . . ?
C7 C8 C9 N1 -7.3(12) . . . . ?
C7 C8 C9 C10 -178.9(8) . . . . ?
C17 N2 C10 N3 1.4(9) . . . . ?
Sm1 N2 C10 N3 -176.4(5) . . . . ?
C17 N2 C10 C9 -174.7(7) . . . . ?
Sm1 N2 C10 C9 7.4(10) . . . . ?
C12 N3 C10 N2 -1.4(9) . . . . ?
C11 N3 C10 N2 175.7(7) . . . . ?
C12 N3 C10 C9 174.5(8) . . . . ?
C11 N3 C10 C9 -8.5(13) . . . . ?
N1 C9 C10 N2 -9.2(11) . . . . ?
C8 C9 C10 N2 162.8(8) . . . . ?
N1 C9 C10 N3 175.3(7) . . . . ?
C8 C9 C10 N3 -12.8(13) . . . . ?
C10 N3 C12 C13 -177.6(8) . . . . ?
C11 N3 C12 C13 5.2(13) . . . . ?
C10 N3 C12 C17 0.7(9) . . . . ?
C11 N3 C12 C17 -176.5(7) . . . . ?
N3 C12 C13 C14 179.1(8) . . . . ?
C17 C12 C13 C14 1.0(12) . . . . ?
C12 C13 C14 C15 -1.1(13) . . . . ?
C13 C14 C15 C16 0.2(13) . . . . ?
C14 C15 C16 C17 0.8(13) . . . . ?
C15 C16 C17 C12 -0.9(12) . . . . ?
C15 C16 C17 N2 -179.1(8) . . . . ?
N3 C12 C17 C16 -178.5(7) . . . . ?
C13 C12 C17 C16 0.0(12) . . . . ?
N3 C12 C17 N2 0.1(9) . . . . ?
C13 C12 C17 N2 178.6(7) . . . . ?
C10 N2 C17 C16 177.4(9) . . . . ?
Sm1 N2 C17 C16 -5.3(13) . . . . ?
C10 N2 C17 C12 -0.9(9) . . . . ?
Sm1 N2 C17 C12 176.3(5) . . . . ?
C25 N4 C18 C19 176.3(9) . . . . ?
Sm1 N4 C18 C19 -23.2(14) . . . . ?
C25 N4 C18 C23 -1.5(9) . . . . ?
Sm1 N4 C18 C23 159.0(5) . . . . ?
N4 C18 C19 C20 -178.7(8) . . . . ?
C23 C18 C19 C20 -1.1(12) . . . . ?
C18 C19 C20 C21 0.1(12) . . . . ?
C19 C20 C21 C22 0.2(13) . . . . ?
C20 C21 C22 C23 0.6(12) . . . . ?
C25 N5 C23 C22 -179.4(9) . . . . ?
C24 N5 C23 C22 5.9(14) . . . . ?
C25 N5 C23 C18 -1.1(9) . . . . ?
C24 N5 C23 C18 -175.7(7) . . . . ?
C21 C22 C23 N5 176.5(8) . . . . ?
C21 C22 C23 C18 -1.7(12) . . . . ?
C19 C18 C23 N5 -176.5(7) . . . . ?
N4 C18 C23 N5 1.6(9) . . . . ?
C19 C18 C23 C22 2.0(13) . . . . ?
N4 C18 C23 C22 -179.9(7) . . . . ?
C18 N4 C25 N5 0.8(10) . . . . ?
Sm1 N4 C25 N5 -164.1(5) . . . . ?
C18 N4 C25 C26 -169.1(7) . . . . ?
Sm1 N4 C25 C26 26.0(10) . . . . ?
C23 N5 C25 N4 0.2(10) . . . . ?
C24 N5 C25 N4 174.2(7) . . . . ?
C23 N5 C25 C26 169.5(8) . . . . ?
C24 N5 C25 C26 -16.5(14) . . . . ?
C30 N6 C26 C27 -0.3(12) . . . . ?
Sm1 N6 C26 C27 -172.5(5) . . . . ?
C30 N6 C26 C25 171.0(7) . . . . ?
Sm1 N6 C26 C25 -1.2(9) . . . . ?
N4 C25 C26 N6 -17.2(11) . . . . ?
N5 C25 C26 N6 174.0(7) . . . . ?
N4 C25 C26 C27 153.8(8) . . . . ?
N5 C25 C26 C27 -15.0(13) . . . . ?
N6 C26 C27 C28 0.6(12) . . . . ?
C25 C26 C27 C28 -169.7(8) . . . . ?
C26 C27 C28 C29 -0.7(14) . . . . ?
C27 C28 C29 C30 0.6(13) . . . . ?
C27 C28 C29 C31 177.3(8) . . . . ?
C26 N6 C30 C29 0.2(12) . . . . ?
Sm1 N6 C30 C29 173.2(6) . . . . ?
C26 N6 C30 C34 -179.8(7) . . . . ?
Sm1 N6 C30 C34 -6.7(9) . . . . ?
C28 C29 C30 N6 -0.3(12) . . . . ?
C31 C29 C30 N6 -177.2(8) . . . . ?
C28 C29 C30 C34 179.6(8) . . . . ?
C31 C29 C30 C34 2.8(12) . . . . ?
C28 C29 C31 C32 -178.2(9) . . . . ?
C30 C29 C31 C32 -1.6(13) . . . . ?
C29 C31 C32 C33 -0.7(15) . . . . ?
C31 C32 C33 C34 1.9(15) . . . . ?
Sm1 O2 C34 C33 -167.0(6) . . . . ?
Sm1 O2 C34 C30 16.5(10) . . . . ?
C32 C33 C34 O2 -177.2(8) . . . . ?
C32 C33 C34 C30 -0.7(13) . . . . ?
N6 C30 C34 O2 -5.0(11) . . . . ?
C29 C30 C34 O2 175.0(7) . . . . ?
N6 C30 C34 C33 178.3(7) . . . . ?
C29 C30 C34 C33 -1.6(12) . . . . ?
C42 N7 C35 C36 -175.7(9) . . . . ?
Sm1 N7 C35 C36 20.7(15) . . . . ?
C42 N7 C35 C40 1.9(10) . . . . ?
Sm1 N7 C35 C40 -161.7(6) . . . . ?
C40 C35 C36 C37 0.7(13) . . . . ?
N7 C35 C36 C37 178.1(8) . . . . ?
C35 C36 C37 C38 -0.3(13) . . . . ?
C36 C37 C38 C39 0.8(14) . . . . ?
C37 C38 C39 C40 -1.7(14) . . . . ?
C42 N8 C40 C35 -3.5(9) . . . . ?
C41 N8 C40 C35 171.7(7) . . . . ?
C42 N8 C40 C39 177.2(9) . . . . ?
C41 N8 C40 C39 -7.6(15) . . . . ?
C36 C35 C40 N8 179.0(8) . . . . ?
N7 C35 C40 N8 1.1(10) . . . . ?
C36 C35 C40 C39 -1.7(13) . . . . ?
N7 C35 C40 C39 -179.6(8) . . . . ?
C38 C39 C40 N8 -178.7(9) . . . . ?
C38 C39 C40 C35 2.1(13) . . . . ?
C35 N7 C42 N8 -4.3(10) . . . . ?
Sm1 N7 C42 N8 163.5(5) . . . . ?
C35 N7 C42 C43 175.5(8) . . . . ?
Sm1 N7 C42 C43 -16.8(12) . . . . ?
C40 N8 C42 N7 5.0(10) . . . . ?
C41 N8 C42 N7 -169.7(9) . . . . ?
C40 N8 C42 C43 -174.7(9) . . . . ?
C41 N8 C42 C43 10.6(14) . . . . ?
C47 N9 C43 C44 -1.0(13) . . . . ?
Sm1 N9 C43 C44 170.1(6) . . . . ?
C47 N9 C43 C42 -174.7(7) . . . . ?
Sm1 N9 C43 C42 -3.6(10) . . . . ?
N7 C42 C43 N9 14.1(13) . . . . ?
N8 C42 C43 N9 -166.2(8) . . . . ?
N7 C42 C43 C44 -159.2(9) . . . . ?
N8 C42 C43 C44 20.5(14) . . . . ?
N9 C43 C44 C45 1.9(14) . . . . ?
C42 C43 C44 C45 174.6(9) . . . . ?
C43 C44 C45 C46 -0.2(14) . . . . ?
C44 C45 C46 C47 -2.2(13) . . . . ?
C44 C45 C46 C48 179.7(8) . . . . ?
C43 N9 C47 C46 -1.5(13) . . . . ?
Sm1 N9 C47 C46 -173.2(6) . . . . ?
C43 N9 C47 C51 -179.6(8) . . . . ?
Sm1 N9 C47 C51 8.7(9) . . . . ?
C45 C46 C47 N9 3.1(13) . . . . ?
C48 C46 C47 N9 -178.7(8) . . . . ?
C45 C46 C47 C51 -179.0(8) . . . . ?
C48 C46 C47 C51 -0.8(14) . . . . ?
C47 C46 C48 C49 -0.6(13) . . . . ?
C45 C46 C48 C49 177.6(8) . . . . ?
C46 C48 C49 C50 0.9(13) . . . . ?
C48 C49 C50 C51 0.0(14) . . . . ?
Sm1 O3 C51 C50 171.2(6) . . . . ?
Sm1 O3 C51 C47 -7.0(11) . . . . ?
C49 C50 C51 O3 -179.5(8) . . . . ?
C49 C50 C51 C47 -1.2(13) . . . . ?
N9 C47 C51 O3 -1.9(12) . . . . ?
C46 C47 C51 O3 -180.0(8) . . . . ?
N9 C47 C51 C50 179.7(7) . . . . ?
C46 C47 C51 C50 1.6(13) . . . . ?
